data_7128471
loop_
_publ_author_name
'Kodama, Yuki'
'Imai, Saki'
'Fujimoto, Junko'
'Sato, Kohei'
'Mase, Nobuyuki'
'Narumi, Tetsuo'

_publ_section_title
;
 Stereoselective synthesis of highly functionalized
 (<i>Z</i>)-chloroalkene dipeptide isosteres containing an
 \a,\a-disubstituted amino acid.
;
_journal_issue 56
_journal_name_full 'Chemical communications (Cambridge, England)'
_journal_page_first 6915
_journal_page_last 6918
_journal_paper_doi 10.1039/d1cc02952e
_journal_volume 57
_journal_year 2021
_chemical_formula_moiety 'C17 H21 Cl F3 N O4 S'
_chemical_formula_sum 'C17 H21 Cl F3 N O4 S'
_chemical_formula_weight 427.86
_space_group_crystal_system triclinic
_space_group_IT_number 2
_space_group_name_Hall '-P 1'
_space_group_name_H-M_alt 'P -1'
_atom_sites_solution_hydrogens geom
_atom_sites_solution_primary dual
_audit_creation_date 2019-04-10
_audit_creation_method
;
Olex2 1.2
(compiled 2018.05.29 svn.r3508 for OlexSys, GUI svn.r5506)
;
_audit_update_record
;
2021-02-22 deposited with the CCDC.	2021-06-09 downloaded from the CCDC.
;
_cell_angle_alpha 90.570(10)
_cell_angle_beta 106.868(11)
_cell_angle_gamma 100.186(9)
_cell_formula_units_Z 2
_cell_length_a 7.3770(8)
_cell_length_b 11.8839(13)
_cell_length_c 12.4930(17)
_cell_measurement_reflns_used 2971
_cell_measurement_temperature 293.15
_cell_measurement_theta_max 32.5380
_cell_measurement_theta_min 2.9530
_cell_volume 1029.4(2)
_computing_cell_refinement 'CrysAlisPro 1.171.40.47a (Rigaku OD, 2019)'
_computing_data_collection 'CrysAlisPro 1.171.40.47a (Rigaku OD, 2019)'
_computing_data_reduction 'CrysAlisPro 1.171.40.47a (Rigaku OD, 2019)'
_computing_molecular_graphics 'Olex2 (Dolomanov et al., 2009)'
_computing_publication_material 'Olex2 (Dolomanov et al., 2009)'
_computing_structure_refinement 'ShelXL (Sheldrick, 2015)'
_computing_structure_solution 'ShelXT (Sheldrick, 2015)'
_diffrn_ambient_temperature 293.15
_diffrn_detector 'CCD plate'
_diffrn_detector_area_resol_mean 6.83
_diffrn_detector_type 'CCD area detector'
_diffrn_measured_fraction_theta_full 0.983
_diffrn_measured_fraction_theta_max 0.858
_diffrn_measurement_details
;
List of Runs (angles in degrees, time in seconds):

  # Type    Start    End  Width  t~exp~   \w     \q     \k     \f   Frames
#--------------------------------------------------------------------------
  1  \w    -60.00 120.00   1.00   80.00    --   30.00  54.00   0.00  180
  2  \w    -60.00 120.00   1.00   80.00    --   30.00  54.00 120.00  180
  3  \w    -60.00 120.00   1.00   80.00    --   30.00  54.00 240.00  180
;
_diffrn_measurement_device 'fixed-chi diffractometer'
_diffrn_measurement_device_type 'Rigaku XtaLAB mini'
_diffrn_measurement_method '\w scans'
_diffrn_orient_matrix_type 'CrysAlisPro convention (1999,Acta A55,543-557)'
_diffrn_orient_matrix_UB_11 0.0013122000
_diffrn_orient_matrix_UB_12 -0.0087631000
_diffrn_orient_matrix_UB_13 -0.0559933000
_diffrn_orient_matrix_UB_21 0.0752546000
_diffrn_orient_matrix_UB_22 -0.0314917000
_diffrn_orient_matrix_UB_23 0.0188665000
_diffrn_orient_matrix_UB_31 -0.0692742000
_diffrn_orient_matrix_UB_32 -0.0512301000
_diffrn_orient_matrix_UB_33 -0.0066069000
_diffrn_radiation_monochromator 'curved graphite'
_diffrn_radiation_probe x-ray
_diffrn_radiation_type MoK\a
_diffrn_radiation_wavelength 0.71073
_diffrn_reflns_av_R_equivalents 0.1067
_diffrn_reflns_av_unetI/netI 0.0889
_diffrn_reflns_Laue_measured_fraction_full 0.983
_diffrn_reflns_Laue_measured_fraction_max 0.858
_diffrn_reflns_limit_h_max 10
_diffrn_reflns_limit_h_min -10
_diffrn_reflns_limit_k_max 18
_diffrn_reflns_limit_k_min -17
_diffrn_reflns_limit_l_max 19
_diffrn_reflns_limit_l_min -16
_diffrn_reflns_number 12539
_diffrn_reflns_point_group_measured_fraction_full 0.983
_diffrn_reflns_point_group_measured_fraction_max 0.858
_diffrn_reflns_theta_full 25.242
_diffrn_reflns_theta_max 32.946
_diffrn_reflns_theta_min 2.360
_diffrn_source 'Sealed X-ray tube'
_diffrn_source_type 'Sealed X-ray tube'
_exptl_absorpt_coefficient_mu 0.335
_exptl_absorpt_correction_T_max 1.00000
_exptl_absorpt_correction_T_min 0.34968
_exptl_absorpt_correction_type multi-scan
_exptl_absorpt_process_details
;
CrysAlisPro 1.171.40.47a (Rigaku Oxford Diffraction, 2019)
Empirical absorption correction using spherical harmonics,
 implemented in SCALE3 ABSPACK scaling algorithm.
;
_exptl_crystal_colour colourless
_exptl_crystal_colour_primary colourless
_exptl_crystal_density_diffrn 1.380
_exptl_crystal_description block
_exptl_crystal_F_000 444
_exptl_crystal_size_max 0.561
_exptl_crystal_size_mid 0.235
_exptl_crystal_size_min 0.206
_refine_diff_density_max 0.391
_refine_diff_density_min -0.483
_refine_diff_density_rms 0.093
_refine_ls_extinction_method none
_refine_ls_goodness_of_fit_ref 1.020
_refine_ls_hydrogen_treatment constr
_refine_ls_matrix_type full
_refine_ls_number_parameters 277
_refine_ls_number_reflns 6632
_refine_ls_number_restraints 120
_refine_ls_restrained_S_all 1.015
_refine_ls_R_factor_all 0.1380
_refine_ls_R_factor_gt 0.0922
_refine_ls_shift/su_max 0.000
_refine_ls_shift/su_mean 0.000
_refine_ls_structure_factor_coef Fsqd
_refine_ls_weighting_details 'w=1/[\s^2^(Fo^2^)+(0.1315P)^2^+0.7699P] where P=(Fo^2^+2Fc^2^)/3'
_refine_ls_weighting_scheme calc
_refine_ls_wR_factor_gt 0.2428
_refine_ls_wR_factor_ref 0.2750
_reflns_Friedel_coverage 0.000
_reflns_number_gt 4112
_reflns_number_total 6632
_reflns_threshold_expression 'I > 2\s(I)'
_twin_special_details
;
Component 2 rotated by 179.2097\% 
 around [0.87 -0.25 -0.43] (reciprocal) or [1.00 0.00 -0.00] (direct)
Component 3 rotated by -179.4368\% 
 around [0.87 -0.24 -0.43] (reciprocal) or [1.00 0.00 -0.00] (direct)
;
_cod_data_source_file d1cc02952e2.cif
_cod_data_source_block imai_cf3bn_me075_twin1_hklf4
_cod_depositor_comments 'Adding full bibliography for 7128471--7128475.cif.'
_cod_database_code 7128471
_shelx_shelxl_version_number 2018/3
_chemical_oxdiff_formula C17H21ClF3NO4S
_shelx_space_group_comment
;
The symmetry employed for this shelxl refinement is uniquely defined
by the following loop, which should always be used as a source of
symmetry information in preference to the above space-group names.
They are only intended as comments.
;
_olex2_refinement_description
;
1. Fixed Uiso
 At 1.2 times of:
  All C(H) groups, All C(H,H) groups
 At 1.5 times of:
  All C(H,H,H) groups
2. Uiso/Uaniso restraints and constraints
F1 \\sim F1A \\sim F2 \\sim F2A \\sim C17 \\sim F3 \\sim F3A: within 2A with
sigma of 0.04 and sigma for terminal atoms of 0.08
3. Rigid body (RIGU) restrains
 F2, F2A, F3, F3A, F1, F1A, C17
 with sigma for 1-2 distances of 0.004 and sigma for 1-3 distances of 0.004
4. Others
 Sof(F3A)=Sof(F1A)=Sof(F2A)=1-FVAR(1)
 Sof(F1)=Sof(F3)=Sof(F2)=FVAR(1)
5.a Secondary CH2 refined with riding coordinates:
 C10(H10A,H10B)
5.b Aromatic/amide H refined with riding coordinates:
 C12(H12), C16(H16), C15(H15), C14(H14)
5.c Idealised Me refined as rotating group:
 C3(H3A,H3B,H3C), C9(H9A,H9B,H9C), C7(H7A,H7B,H7C), C6(H6A,H6B,H6C), C5(H5A,
 H5B,H5C)
;
_olex2_submission_special_instructions 'No special instructions were received'
_oxdiff_exptl_absorpt_empirical_details
;
Empirical correction (ABSPACK) includes:
- Absorption correction using spherical harmonics
- Frame scaling
;
_oxdiff_exptl_absorpt_empirical_full_max 2.512
_oxdiff_exptl_absorpt_empirical_full_min 0.475
_oxdiff_twin_integration_method simultaneous
_oxdiff_twin_items 3

loop_
_space_group_symop_operation_xyz
'x, y, z'
'-x, -y, -z'

loop_
_atom_site_label
_atom_site_type_symbol
_atom_site_fract_x
_atom_site_fract_y
_atom_site_fract_z
_atom_site_U_iso_or_equiv
_atom_site_adp_type
_atom_site_occupancy
_atom_site_site_symmetry_order
_atom_site_calc_flag
_atom_site_refinement_flags_posn
_atom_site_refinement_flags_adp
_atom_site_refinement_flags_occupancy
_atom_site_disorder_assembly
_atom_site_disorder_group
S1 S 0.63701(12) 0.75497(7) 0.21221(8) 0.0502(2) Uani 1 1 d . . . . .
Cl1 Cl 0.35790(15) 0.69783(9) -0.06760(7) 0.0577(3) Uani 1 1 d . . . . .
O4 O -0.0156(4) 0.7556(2) -0.0725(2) 0.0562(6) Uani 1 1 d . . . . .
O3 O 0.1361(5) 0.8803(2) 0.0744(3) 0.0672(8) Uani 1 1 d . . . . .
O1 O 0.6725(5) 0.6868(3) 0.3070(3) 0.0754(9) Uani 1 1 d . . . . .
O2 O 0.7235(4) 0.7378(3) 0.1267(3) 0.0719(8) Uani 1 1 d . . . . .
N1 N 0.3967(4) 0.7354(2) 0.1628(2) 0.0418(5) Uani 1 1 d . . . . .
C8 C 0.1245(5) 0.7951(3) 0.0200(3) 0.0428(6) Uani 1 1 d . . . . .
C2 C 0.2653(4) 0.6225(2) 0.1276(2) 0.0394(6) Uani 1 1 d . . . . .
C10 C 0.0975(5) 0.6009(3) 0.1776(3) 0.0472(7) Uani 1 1 d . . . . .
H10A H 0.042826 0.669767 0.174383 0.057 Uiso 1 1 calc R . . . .
H10B H -0.001879 0.540387 0.132196 0.057 Uiso 1 1 calc R . . . .
F1 F 0.5081(9) 0.7868(5) 0.5817(5) 0.114(2) Uani 0.867(10) 1 d . U P A 1
C11 C 0.1541(4) 0.5676(3) 0.2974(3) 0.0413(6) Uani 1 1 d . . . . .
C1 C 0.2725(5) 0.7175(2) 0.0484(2) 0.0402(6) Uani 1 1 d . . . . .
C3 C 0.3497(6) 0.5180(3) 0.1126(3) 0.0528(8) Uani 1 1 d . . . . .
H3A H 0.457347 0.540135 0.083870 0.079 Uiso 1 1 calc GR . . . .
H3B H 0.253165 0.462305 0.060861 0.079 Uiso 1 1 calc GR . . . .
H3C H 0.392125 0.485588 0.183597 0.079 Uiso 1 1 calc GR . . . .
C12 C 0.2269(5) 0.6522(3) 0.3855(3) 0.0485(7) Uani 1 1 d . . . . .
H12 H 0.239737 0.729104 0.370013 0.058 Uiso 1 1 calc R . . . .
C16 C 0.1372(6) 0.4532(3) 0.3243(3) 0.0552(8) Uani 1 1 d . . . . .
H16 H 0.088943 0.395411 0.267128 0.066 Uiso 1 1 calc R . . . .
F3 F 0.2209(9) 0.7785(5) 0.5875(6) 0.127(3) Uani 0.867(10) 1 d . U P A 1
C9 C -0.1620(6) 0.8240(4) -0.1104(4) 0.0681(11) Uani 1 1 d . . . . .
H9A H -0.254424 0.788711 -0.178604 0.102 Uiso 1 1 calc GR . . . .
H9B H -0.103567 0.899261 -0.123622 0.102 Uiso 1 1 calc GR . . . .
H9C H -0.225814 0.829588 -0.054113 0.102 Uiso 1 1 calc GR . . . .
C13 C 0.2804(6) 0.6224(3) 0.4960(3) 0.0533(8) Uani 1 1 d . . . . .
F2 F 0.4032(13) 0.6761(5) 0.6883(3) 0.136(3) Uani 0.867(10) 1 d . U P A 1
C15 C 0.1914(7) 0.4247(3) 0.4348(4) 0.0616(9) Uani 1 1 d . . . . .
H15 H 0.179452 0.347920 0.450779 0.074 Uiso 1 1 calc R . . . .
C4 C 0.7000(7) 0.9051(3) 0.2595(4) 0.0643(10) Uani 1 1 d . . . . .
C14 C 0.2630(7) 0.5087(4) 0.5219(3) 0.0610(9) Uani 1 1 d . . . . .
H14 H 0.298507 0.489248 0.596058 0.073 Uiso 1 1 calc R . . . .
C7 C 0.6486(9) 0.9768(4) 0.1597(5) 0.0902(17) Uani 1 1 d . . . . .
H7A H 0.698510 0.952044 0.102409 0.135 Uiso 1 1 calc GR . . . .
H7B H 0.703660 1.055897 0.182296 0.135 Uiso 1 1 calc GR . . . .
H7C H 0.510871 0.967955 0.131003 0.135 Uiso 1 1 calc GR . . . .
C17 C 0.3521(9) 0.7148(5) 0.5867(4) 0.0762(12) Uani 1 1 d . U . . .
C6 C 0.5952(11) 0.9237(5) 0.3449(6) 0.102(2) Uani 1 1 d . . . . .
H6A H 0.459641 0.915727 0.307608 0.153 Uiso 1 1 calc GR . . . .
H6B H 0.644118 0.999236 0.380994 0.153 Uiso 1 1 calc GR . . . .
H6C H 0.615849 0.867896 0.400071 0.153 Uiso 1 1 calc GR . . . .
C5 C 0.9221(9) 0.9271(5) 0.3132(6) 0.101(2) Uani 1 1 d . . . . .
H5A H 0.953271 0.883257 0.378005 0.152 Uiso 1 1 calc GR . . . .
H5B H 0.968450 1.007090 0.335110 0.152 Uiso 1 1 calc GR . . . .
H5C H 0.981872 0.904415 0.259808 0.152 Uiso 1 1 calc GR . . . .
F3A F 0.346(8) 0.827(2) 0.537(2) 0.115(10) Uani 0.133(10) 1 d . U P A 2
F1A F 0.523(6) 0.733(4) 0.635(3) 0.126(10) Uani 0.133(10) 1 d . U P A 2
F2A F 0.273(6) 0.732(4) 0.652(3) 0.114(9) Uani 0.133(10) 1 d . U P A 2

loop_
_atom_site_aniso_label
_atom_site_aniso_U_11
_atom_site_aniso_U_22
_atom_site_aniso_U_33
_atom_site_aniso_U_23
_atom_site_aniso_U_13
_atom_site_aniso_U_12
S1 0.0446(4) 0.0496(4) 0.0545(5) 0.0140(3) 0.0098(3) 0.0114(3)
Cl1 0.0688(6) 0.0747(6) 0.0428(4) 0.0133(4) 0.0299(4) 0.0245(4)
O4 0.0543(14) 0.0589(13) 0.0506(13) 0.0040(11) 0.0047(11) 0.0160(11)
O3 0.0724(18) 0.0549(14) 0.0670(17) -0.0068(12) 0.0002(14) 0.0282(13)
O1 0.0671(18) 0.0648(16) 0.079(2) 0.0340(15) -0.0025(15) 0.0101(13)
O2 0.0501(15) 0.090(2) 0.084(2) 0.0061(17) 0.0294(15) 0.0208(14)
N1 0.0457(13) 0.0404(11) 0.0382(12) 0.0094(9) 0.0094(10) 0.0104(10)
C8 0.0457(15) 0.0434(14) 0.0423(14) 0.0121(11) 0.0158(12) 0.0111(12)
C2 0.0469(15) 0.0398(13) 0.0349(13) 0.0073(10) 0.0150(11) 0.0116(11)
C10 0.0439(15) 0.0579(17) 0.0390(14) 0.0137(12) 0.0115(12) 0.0079(13)
F1 0.120(4) 0.116(4) 0.086(3) -0.034(3) 0.040(3) -0.044(3)
C11 0.0420(14) 0.0453(14) 0.0392(14) 0.0094(11) 0.0169(11) 0.0060(11)
C1 0.0487(15) 0.0412(13) 0.0348(13) 0.0068(10) 0.0167(11) 0.0121(11)
C3 0.069(2) 0.0399(14) 0.0539(18) 0.0045(13) 0.0209(16) 0.0180(14)
C12 0.0561(18) 0.0458(15) 0.0457(16) 0.0094(12) 0.0175(14) 0.0107(13)
C16 0.068(2) 0.0450(16) 0.0543(19) 0.0079(14) 0.0233(17) 0.0053(15)
F3 0.119(4) 0.109(4) 0.142(5) -0.062(4) 0.024(4) 0.025(3)
C9 0.051(2) 0.085(3) 0.067(2) 0.024(2) 0.0088(18) 0.0236(19)
C13 0.0562(19) 0.0607(19) 0.0449(17) 0.0062(14) 0.0179(15) 0.0102(15)
F2 0.223(7) 0.121(4) 0.0417(17) -0.0008(19) 0.020(3) 0.006(4)
C15 0.077(3) 0.0515(18) 0.062(2) 0.0210(16) 0.027(2) 0.0160(17)
C4 0.066(2) 0.0523(19) 0.068(2) 0.0072(17) 0.019(2) -0.0034(17)
C14 0.072(2) 0.068(2) 0.0469(18) 0.0206(16) 0.0193(17) 0.0194(18)
C7 0.098(4) 0.054(2) 0.104(4) 0.032(2) 0.016(3) -0.001(2)
C17 0.093(3) 0.081(3) 0.051(2) -0.0014(19) 0.022(2) 0.006(2)
C6 0.131(5) 0.069(3) 0.109(5) -0.021(3) 0.060(4) -0.012(3)
C5 0.071(3) 0.090(3) 0.107(4) 0.013(3) -0.010(3) -0.018(3)
F3A 0.18(3) 0.061(9) 0.076(14) -0.024(7) 0.016(14) 0.004(12)
F1A 0.102(8) 0.15(2) 0.09(2) -0.035(16) -0.011(10) -0.005(13)
F2A 0.143(18) 0.14(2) 0.052(12) -0.042(12) 0.035(12) 0.008(16)

loop_
_atom_type_symbol
_atom_type_description
_atom_type_scat_dispersion_real
_atom_type_scat_dispersion_imag
_atom_type_scat_source
C C 0.0033 0.0016 'International Tables Vol C Tables 4.2.6.8 and 6.1.1.4'
H H 0.0000 0.0000 'International Tables Vol C Tables 4.2.6.8 and 6.1.1.4'
Cl Cl 0.1484 0.1585 'International Tables Vol C Tables 4.2.6.8 and 6.1.1.4'
F F 0.0171 0.0103 'International Tables Vol C Tables 4.2.6.8 and 6.1.1.4'
N N 0.0061 0.0033 'International Tables Vol C Tables 4.2.6.8 and 6.1.1.4'
O O 0.0106 0.0060 'International Tables Vol C Tables 4.2.6.8 and 6.1.1.4'
S S 0.1246 0.1234 'International Tables Vol C Tables 4.2.6.8 and 6.1.1.4'

loop_
_geom_angle_atom_site_label_1
_geom_angle_atom_site_label_2
_geom_angle_atom_site_label_3
_geom_angle
_geom_angle_site_symmetry_1
_geom_angle_site_symmetry_3
_geom_angle_publ_flag
O1 S1 N1 104.46(17) . . ?
O1 S1 C4 109.5(2) . . ?
O2 S1 O1 118.7(2) . . ?
O2 S1 N1 112.23(17) . . ?
O2 S1 C4 108.8(2) . . ?
N1 S1 C4 101.95(18) . . ?
C8 O4 C9 116.3(3) . . ?
C2 N1 S1 125.2(2) . . ?
C1 N1 S1 129.8(2) . . ?
C1 N1 C2 62.08(19) . . ?
O4 C8 C1 111.0(3) . . ?
O3 C8 O4 125.3(3) . . ?
O3 C8 C1 123.7(3) . . ?
N1 C2 C10 114.9(3) . . ?
N1 C2 C1 57.63(18) . . ?
N1 C2 C3 119.1(3) . . ?
C1 C2 C10 118.4(3) . . ?
C1 C2 C3 119.3(3) . . ?
C3 C2 C10 115.2(3) . . ?
C11 C10 C2 113.5(3) . . ?
C12 C11 C10 120.2(3) . . ?
C16 C11 C10 121.9(3) . . ?
C16 C11 C12 117.9(3) . . ?
N1 C1 Cl1 123.2(2) . . ?
N1 C1 C8 113.7(2) . . ?
N1 C1 C2 60.29(19) . . ?
C8 C1 Cl1 110.1(2) . . ?
C2 C1 Cl1 119.0(2) . . ?
C2 C1 C8 122.9(3) . . ?
C13 C12 C11 120.6(3) . . ?
C15 C16 C11 120.9(3) . . ?
C12 C13 C17 118.7(4) . . ?
C14 C13 C12 121.1(3) . . ?
C14 C13 C17 120.2(4) . . ?
C16 C15 C14 121.0(3) . . ?
C7 C4 S1 109.4(3) . . ?
C7 C4 C6 112.7(5) . . ?
C7 C4 C5 110.0(4) . . ?
C6 C4 S1 108.2(3) . . ?
C6 C4 C5 111.9(5) . . ?
C5 C4 S1 104.4(4) . . ?
C13 C14 C15 118.5(3) . . ?
F1 C17 F3 106.3(6) . . ?
F1 C17 C13 114.0(4) . . ?
F1 C17 F2 104.2(6) . . ?
F3 C17 C13 112.6(5) . . ?
C13 C17 F3A 109.4(10) . . ?
F2 C17 F3 105.9(6) . . ?
F2 C17 C13 113.2(5) . . ?
F1A C17 C13 117(2) . . ?
F1A C17 F3A 97(3) . . ?
F2A C17 C13 124.9(18) . . ?
F2A C17 F3A 96(3) . . ?
F2A C17 F1A 108(3) . . ?

loop_
_geom_bond_atom_site_label_1
_geom_bond_atom_site_label_2
_geom_bond_distance
_geom_bond_site_symmetry_2
_geom_bond_publ_flag
S1 O1 1.429(3) . ?
S1 O2 1.423(3) . ?
S1 N1 1.672(3) . ?
S1 C4 1.810(4) . ?
Cl1 C1 1.768(3) . ?
O4 C8 1.323(4) . ?
O4 C9 1.440(5) . ?
O3 C8 1.190(4) . ?
N1 C2 1.487(4) . ?
N1 C1 1.446(4) . ?
C8 C1 1.519(4) . ?
C2 C10 1.526(4) . ?
C2 C1 1.513(4) . ?
C2 C3 1.517(4) . ?
C10 C11 1.510(4) . ?
F1 C17 1.325(7) . ?
C11 C12 1.398(5) . ?
C11 C16 1.396(5) . ?
C12 C13 1.389(5) . ?
C16 C15 1.385(5) . ?
F3 C17 1.332(8) . ?
C13 C14 1.385(6) . ?
C13 C17 1.479(6) . ?
F2 C17 1.328(7) . ?
C15 C14 1.385(6) . ?
C4 C7 1.511(6) . ?
C4 C6 1.523(7) . ?
C4 C5 1.552(7) . ?
C17 F3A 1.48(3) . ?
C17 F1A 1.21(4) . ?
C17 F2A 1.17(3) . ?

loop_
_twin_individual_id
_twin_individual_mass_fraction_refined
_oxdiff_twin_reflns_isolated
_oxdiff_twin_reflns_overlapped
_twin_individual_twin_lattice_type
_twin_individual_twin_matrix_11
_twin_individual_twin_matrix_12
_twin_individual_twin_matrix_13
_twin_individual_twin_matrix_21
_twin_individual_twin_matrix_22
_twin_individual_twin_matrix_23
_twin_individual_twin_matrix_31
_twin_individual_twin_matrix_32
_twin_individual_twin_matrix_33
1 0.4210 1767 12177 ref 1.0000 0.0000 0.0000 0.0000 1.0000 0.0000 0.0000 0.0000 1.0000
2 0.2616 0 11505 nmt 1.0015 0.0016 -0.0021 -0.5751 -1.0001 -0.0123 -0.9834 0.0129 -0.9969
3 0.3174 0 11563 nmt 1.0027 0.0033 -0.0018 -0.5552 -1.0006 0.0146 -0.9909 -0.0112 -0.9994
